data_7033504
loop_
_publ_author_name
'Dolganov, Alexander V.'
'Belov, Alexander S.'
'Novikov, Valentin V.'
'Vologzhanina, Anna V.'
'Romanenko, Galina V.'
'Budnikova, Yulia G.'
'Zelinskii, Genrikh E.'
'Buzin, Michail I.'
'Voloshin, Yan Z.'

_publ_section_title
;
 First iron and cobalt(ii) hexabromoclathrochelates: structural, magnetic,
 redox, and electrocatalytic behavior.
;
_journal_issue 5
_journal_name_full 'Dalton transactions (Cambridge, England : 2003)'
_journal_page_first 2476
_journal_page_last 2487
_journal_paper_doi 10.1039/c4dt03082f
_journal_volume 44
_journal_year 2015
_chemical_formula_moiety 'C14 H18 B2 Br6 Co N6 O6'
_chemical_formula_sum 'C14 H18 B2 Br6 Co N6 O6'
_chemical_formula_weight 926.35
_chemical_name_systematic
;
 ?
;
_space_group_crystal_system monoclinic
_space_group_IT_number 15
_space_group_name_Hall '-C 2yc'
_space_group_name_H-M_alt 'C 1 2/c 1'
_symmetry_space_group_name_Hall '-C 2yc'
_symmetry_space_group_name_H-M 'C 1 2/c 1'
_atom_sites_solution_hydrogens geom
_atom_sites_solution_primary direct
_audit_creation_date 2014-11-07
_audit_creation_method
;
Olex2 1.2
(compiled 2014.09.19 svn.r3010 for OlexSys, GUI svn.r4874)
;
_audit_update_record
;
2014-11-10 deposited with the CCDC.
2014-12-15 downloaded from the CCDC.
;
_cell_angle_alpha 90
_cell_angle_beta 91.575(6)
_cell_angle_gamma 90
_cell_formula_units_Z 4
_cell_length_a 17.4640(15)
_cell_length_b 8.2746(8)
_cell_length_c 17.4676(15)
_cell_measurement_reflns_used 3210
_cell_measurement_temperature 100(2)
_cell_measurement_theta_max 30.45
_cell_measurement_theta_min 2.33
_cell_volume 2523.2(4)
_computing_data_collection 'Apex II'
_computing_molecular_graphics 'Olex2 (Dolomanov et al., 2009)'
_computing_publication_material 'Olex2 (Dolomanov et al., 2009)'
_computing_structure_refinement 'XL (Sheldrick, 2008)'
_computing_structure_solution 'XS (Sheldrick, 2008)'
_diffrn_ambient_temperature 100(2)
_diffrn_measured_fraction_theta_full 0.970
_diffrn_measured_fraction_theta_max 0.830
_diffrn_measurement_device_type 'Bruker APEX-II CCD'
_diffrn_measurement_method '\f and \w scans'
_diffrn_radiation_monochromator graphite
_diffrn_radiation_type MoK\a
_diffrn_radiation_wavelength 0.71073
_diffrn_reflns_av_R_equivalents 0.0908
_diffrn_reflns_av_unetI/netI 0.1028
_diffrn_reflns_Laue_measured_fraction_full 0.970
_diffrn_reflns_Laue_measured_fraction_max 0.830
_diffrn_reflns_limit_h_max 25
_diffrn_reflns_limit_h_min -25
_diffrn_reflns_limit_k_max 10
_diffrn_reflns_limit_k_min -10
_diffrn_reflns_limit_l_max 22
_diffrn_reflns_limit_l_min -25
_diffrn_reflns_number 10962
_diffrn_reflns_point_group_measured_fraction_full 0.970
_diffrn_reflns_point_group_measured_fraction_max 0.830
_diffrn_reflns_theta_full 28.000
_diffrn_reflns_theta_max 31.631
_diffrn_reflns_theta_min 2.333
_diffrn_standards_number 0
_exptl_absorpt_coefficient_mu 10.226
_exptl_absorpt_correction_T_max 0.130
_exptl_absorpt_correction_T_min 0.098
_exptl_absorpt_correction_type multi-scan
_exptl_absorpt_process_details 'SADABS (Sheldrick, 1998)'
_exptl_crystal_colour black
_exptl_crystal_colour_primary black
_exptl_crystal_density_diffrn 2.439
_exptl_crystal_description prism
_exptl_crystal_F_000 1756
_exptl_crystal_size_max 0.35
_exptl_crystal_size_mid 0.2
_exptl_crystal_size_min 0.2
_refine_diff_density_max 2.268
_refine_diff_density_min -1.638
_refine_diff_density_rms 0.268
_refine_ls_extinction_method none
_refine_ls_goodness_of_fit_ref 1.006
_refine_ls_hydrogen_treatment constr
_refine_ls_matrix_type full
_refine_ls_number_parameters 160
_refine_ls_number_reflns 3526
_refine_ls_number_restraints 6
_refine_ls_restrained_S_all 1.006
_refine_ls_R_factor_all 0.0910
_refine_ls_R_factor_gt 0.0479
_refine_ls_shift/su_max 0.000
_refine_ls_shift/su_mean 0.000
_refine_ls_structure_factor_coef Fsqd
_refine_ls_weighting_details 'w=1/[\s^2^(Fo^2^)+(0.0350P)^2^] where P=(Fo^2^+2Fc^2^)/3'
_refine_ls_weighting_scheme calc
_refine_ls_wR_factor_gt 0.0890
_refine_ls_wR_factor_ref 0.1016
_reflns_Friedel_coverage 0.000
_reflns_number_gt 2164
_reflns_number_total 3526
_reflns_threshold_expression 'I > 2\s(I)'
_cod_data_source_file c4dt03082f2.cif
_cod_data_source_block Co100
_cod_depositor_comments 'Adding full bibliography for 7033492--7033506.cif.'
_cod_database_code 7033504
_shelxl_version_number 2014-3
_shelx_space_group_comment
;
The symmetry employed for this shelxl refinement is uniquely defined
by the following loop, which should always be used as a source of
symmetry information in preference to the above space-group names.
They are only intended as comments.
;
_shelx_estimated_absorpt_t_max 0.234
_shelx_estimated_absorpt_t_min 0.124
_olex2_refinement_description
;
1. Fixed Uiso
 At 1.2 times of:
  All C(H,H) groups
 At 1.5 times of:
  All C(H,H,H) groups
2. Uiso/Uaniso restraints and constraints
Uanis(C1) \\sim Ueq: with sigma of 0.005 and sigma for terminal atoms of 0.005
3.a Secondary CH2 refined with riding coordinates:
 C4(H4A,H4B), C5(H5A,H5B), C6(H6A,H6B)
3.b Idealised Me refined as rotating group:
 C7(H7A,H7B,H7C)
;

loop_
_space_group_symop_operation_xyz
'x, y, z'
'-x, y, -z+1/2'
'x+1/2, y+1/2, z'
'-x+1/2, y+1/2, -z+1/2'
'-x, -y, -z'
'x, -y, z-1/2'
'-x+1/2, -y+1/2, -z'
'x+1/2, -y+1/2, z-1/2'

loop_
_atom_site_label
_atom_site_type_symbol
_atom_site_fract_x
_atom_site_fract_y
_atom_site_fract_z
_atom_site_U_iso_or_equiv
_atom_site_adp_type
_atom_site_occupancy
_atom_site_site_symmetry_order
_atom_site_calc_flag
_atom_site_refinement_flags_posn
_atom_site_refinement_flags_adp
_atom_site_refinement_flags_occupancy
Br1 Br 0.22368(3) -0.44394(7) -0.20024(3) 0.01840(15) Uani 1 1 d . . .
Br2 Br 0.10030(3) -0.45048(7) -0.04913(3) 0.02063(16) Uani 1 1 d . . .
Br3 Br 0.06197(3) 0.35758(6) -0.32830(3) 0.01901(15) Uani 1 1 d . . .
Co4 Co 0.0000 -0.14429(12) -0.2500 0.0159(3) Uani 1 2 d S T P
O1 O 0.15118(17) -0.2254(4) -0.32122(19) 0.0123(8) Uani 1 1 d . . .
O2 O -0.03782(18) -0.2647(4) -0.09572(19) 0.0118(8) Uani 1 1 d . . .
O3 O 0.08092(18) 0.0111(4) -0.37040(19) 0.0104(8) Uani 1 1 d . . .
N1 N 0.1086(2) -0.2375(5) -0.2565(2) 0.0100(9) Uani 1 1 d . . .
N2 N 0.0147(2) -0.2647(5) -0.1519(2) 0.0103(9) Uani 1 1 d . . .
N3 N 0.0359(2) 0.0280(5) -0.3093(2) 0.0102(9) Uani 1 1 d . . .
C1 C 0.1323(3) -0.3280(6) -0.2021(3) 0.0075(10) Uani 1 1 d . U .
C2 C 0.0790(3) -0.3382(6) -0.1397(3) 0.0122(11) Uani 1 1 d . . .
C3 C 0.0230(2) 0.1729(6) -0.2833(3) 0.0098(11) Uani 1 1 d . . .
C4 C 0.1557(3) -0.1493(6) -0.4618(3) 0.0123(11) Uani 1 1 d . . .
H4A H 0.2003 -0.0785 -0.4505 0.015 Uiso 1 1 calc R . .
H4B H 0.1755 -0.2585 -0.4733 0.015 Uiso 1 1 calc R . .
C5 C 0.1127(3) -0.0850(6) -0.5323(3) 0.0125(11) Uani 1 1 d . . .
H5A H 0.0918 0.0231 -0.5203 0.015 Uiso 1 1 calc R . .
H5B H 0.0688 -0.1573 -0.5443 0.015 Uiso 1 1 calc R . .
C6 C 0.1621(3) -0.0714(6) -0.6032(3) 0.0167(12) Uani 1 1 d . . .
H6A H 0.1296 -0.0364 -0.6474 0.020 Uiso 1 1 calc R . .
H6B H 0.1832 -0.1792 -0.6153 0.020 Uiso 1 1 calc R . .
C7 C 0.2286(3) 0.0493(6) -0.5915(3) 0.0195(13) Uani 1 1 d . . .
H7A H 0.2551 0.0632 -0.6398 0.029 Uiso 1 1 calc GR . .
H7B H 0.2648 0.0077 -0.5523 0.029 Uiso 1 1 calc GR . .
H7C H 0.2084 0.1536 -0.5749 0.029 Uiso 1 1 calc GR . .
B1 B 0.1054(3) -0.1593(7) -0.3888(3) 0.0112(13) Uani 1 1 d . . .

loop_
_atom_site_aniso_label
_atom_site_aniso_U_11
_atom_site_aniso_U_22
_atom_site_aniso_U_33
_atom_site_aniso_U_23
_atom_site_aniso_U_13
_atom_site_aniso_U_12
Br1 0.0156(3) 0.0284(3) 0.0111(3) 0.0024(3) 0.0003(2) 0.0114(2)
Br2 0.0206(3) 0.0307(4) 0.0107(3) 0.0099(3) 0.0012(2) 0.0104(3)
Br3 0.0282(3) 0.0082(3) 0.0212(3) 0.0019(3) 0.0121(2) -0.0019(2)
Co4 0.0273(6) 0.0073(5) 0.0137(6) 0.000 0.0125(5) 0.000
O1 0.0119(17) 0.019(2) 0.0060(18) 0.0039(16) 0.0028(15) 0.0029(15)
O2 0.0135(17) 0.017(2) 0.0052(18) 0.0044(16) 0.0035(14) 0.0026(15)
O3 0.0179(18) 0.0082(19) 0.0053(18) -0.0005(15) 0.0032(15) -0.0008(15)
N1 0.012(2) 0.009(2) 0.009(2) -0.0011(19) 0.0007(17) 0.0019(18)
N2 0.013(2) 0.013(2) 0.006(2) 0.0002(19) 0.0034(17) -0.0001(18)
N3 0.013(2) 0.013(2) 0.006(2) 0.0007(19) 0.0017(17) 0.0005(18)
C1 0.009(2) 0.005(2) 0.008(2) -0.002(2) -0.0025(18) 0.0052(18)
C2 0.015(3) 0.010(3) 0.012(3) -0.002(2) -0.001(2) 0.002(2)
C3 0.009(2) 0.010(3) 0.011(3) -0.001(2) 0.001(2) 0.001(2)
C4 0.011(2) 0.013(3) 0.013(3) -0.002(2) -0.002(2) 0.000(2)
C5 0.015(2) 0.018(3) 0.004(2) -0.003(2) 0.001(2) -0.001(2)
C6 0.023(3) 0.020(3) 0.007(3) 0.005(2) 0.000(2) 0.007(2)
C7 0.017(3) 0.028(3) 0.013(3) 0.013(3) 0.001(2) 0.001(3)
B1 0.014(3) 0.009(3) 0.010(3) 0.002(3) -0.006(2) -0.003(3)

loop_
_atom_type_symbol
_atom_type_description
_atom_type_scat_dispersion_real
_atom_type_scat_dispersion_imag
_atom_type_scat_source
C C 0.0033 0.0016 'International Tables Vol C Tables 4.2.6.8 and 6.1.1.4'
H H 0.0000 0.0000 'International Tables Vol C Tables 4.2.6.8 and 6.1.1.4'
B B 0.0013 0.0007 'International Tables Vol C Tables 4.2.6.8 and 6.1.1.4'
N N 0.0061 0.0033 'International Tables Vol C Tables 4.2.6.8 and 6.1.1.4'
O O 0.0106 0.0060 'International Tables Vol C Tables 4.2.6.8 and 6.1.1.4'
Co Co 0.3494 0.9721 'International Tables Vol C Tables 4.2.6.8 and 6.1.1.4'
Br Br -0.2901 2.4595 'International Tables Vol C Tables 4.2.6.8 and 6.1.1.4'

loop_
_geom_angle_atom_site_label_1
_geom_angle_atom_site_label_2
_geom_angle_atom_site_label_3
_geom_angle
_geom_angle_site_symmetry_1
_geom_angle_site_symmetry_3
N1 Co4 N1 135.9(2) . 2_554
N2 Co4 N1 76.27(16) . .
N2 Co4 N1 82.06(16) . 2_554
N2 Co4 N1 76.27(16) 2_554 2_554
N2 Co4 N1 82.06(16) 2_554 .
N2 Co4 N2 120.0(2) . 2_554
N3 Co4 N1 129.63(17) 2_554 .
N3 Co4 N1 129.63(17) . 2_554
N3 Co4 N1 86.09(16) . .
N3 Co4 N1 86.09(16) 2_554 2_554
N3 Co4 N2 86.70(17) . 2_554
N3 Co4 N2 86.70(17) 2_554 .
N3 Co4 N2 144.67(17) 2_554 2_554
N3 Co4 N2 144.68(17) . .
N3 Co4 N3 81.3(2) . 2_554
N1 O1 B1 112.5(3) . .
N2 O2 B1 114.6(4) . 2_554
N3 O3 B1 116.1(3) . .
O1 N1 Co4 122.7(3) . .
C1 N1 Co4 117.5(3) . .
C1 N1 O1 119.1(4) . .
O2 N2 Co4 123.1(3) . .
C2 N2 Co4 117.9(3) . .
C2 N2 O2 118.8(4) . .
O3 N3 Co4 124.6(3) . .
C3 N3 Co4 116.2(3) . .
C3 N3 O3 118.7(4) . .
N1 C1 Br1 125.3(4) . .
N1 C1 C2 113.1(4) . .
C2 C1 Br1 121.6(4) . .
N2 C2 Br2 121.8(4) . .
N2 C2 C1 114.9(4) . .
C1 C2 Br2 123.2(4) . .
N3 C3 Br3 122.7(3) . .
N3 C3 C3 112.9(3) . 2_554
C3 C3 Br3 124.39(15) 2_554 .
C5 C4 B1 113.6(4) . .
C4 C5 C6 113.7(4) . .
C5 C6 C7 112.3(4) . .
O1 B1 C4 111.0(4) . .
O2 B1 O1 109.3(4) 2_554 .
O2 B1 O3 111.0(4) 2_554 .
O2 B1 C4 110.1(4) 2_554 .
O3 B1 O1 108.5(4) . .
O3 B1 C4 107.0(4) . .

loop_
_geom_bond_atom_site_label_1
_geom_bond_atom_site_label_2
_geom_bond_distance
_geom_bond_site_symmetry_2
Br1 C1 1.862(4) .
Br2 C2 1.864(5) .
Br3 C3 1.857(5) .
Co4 N1 2.053(4) 2_554
Co4 N1 2.053(4) .
Co4 N2 1.993(4) .
Co4 N2 1.993(4) 2_554
Co4 N3 1.879(4) 2_554
Co4 N3 1.879(4) .
O1 N1 1.373(5) .
O1 B1 1.511(7) .
O2 N2 1.362(4) .
O2 B1 1.486(6) 2_554
O3 N3 1.351(5) .
O3 B1 1.511(7) .
N1 C1 1.272(6) .
N2 C2 1.290(6) .
N3 C3 1.304(6) .
C1 C2 1.454(6) .
C3 C3 1.430(9) 2_554
C4 C5 1.521(7) .
C4 B1 1.570(7) .
C5 C6 1.533(6) .
C6 C7 1.541(7) .
B1 O2 1.486(6) 2_554

loop_
_geom_torsion_atom_site_label_1
_geom_torsion_atom_site_label_2
_geom_torsion_atom_site_label_3
_geom_torsion_atom_site_label_4
_geom_torsion
_geom_torsion_site_symmetry_1
_geom_torsion_site_symmetry_4
Br1 C1 C2 Br2 5.9(6) . .
Br1 C1 C2 N2 -173.4(4) . .
Co4 N1 C1 Br1 172.9(2) . .
Co4 N1 C1 C2 -5.2(6) . .
Co4 N2 C2 Br2 178.5(2) . .
Co4 N2 C2 C1 -2.2(6) . .
Co4 N3 C3 Br3 173.9(2) . .
Co4 N3 C3 C3 -5.4(7) . 2_554
O1 N1 C1 Br1 2.3(7) . .
O1 N1 C1 C2 -175.9(4) . .
O2 N2 C2 Br2 2.3(6) . .
O2 N2 C2 C1 -178.4(4) . .
O3 N3 C3 Br3 1.6(6) . .
O3 N3 C3 C3 -177.7(5) . 2_554
N1 Co4 N3 O3 -108.6(4) 2_554 .
N1 Co4 N3 O3 42.8(4) . .
N1 Co4 N3 C3 79.6(4) 2_554 .
N1 Co4 N3 C3 -129.0(4) . .
N1 O1 B1 O2 -57.8(5) . 2_554
N1 O1 B1 O3 63.4(5) . .
N1 O1 B1 C4 -179.3(4) . .
N1 C1 C2 Br2 -175.9(4) . .
N1 C1 C2 N2 4.9(7) . .
N2 Co4 N3 O3 -39.5(4) 2_554 .
N2 Co4 N3 O3 102.3(4) . .
N2 Co4 N3 C3 -69.5(5) . .
N2 Co4 N3 C3 148.7(4) 2_554 .
N3 Co4 N3 O3 173.9(5) 2_554 .
N3 Co4 N3 C3 2.1(3) 2_554 .
N3 O3 B1 O1 -61.0(5) . .
N3 O3 B1 O2 59.1(5) . 2_554
N3 O3 B1 C4 179.2(4) . .
C4 C5 C6 C7 -62.8(6) . .
C5 C4 B1 O1 179.5(4) . .
C5 C4 B1 O2 58.4(6) . 2_554
C5 C4 B1 O3 -62.3(5) . .
B1 O1 N1 Co4 -8.3(5) . .
B1 O1 N1 C1 161.8(4) . .
B1 O2 N2 Co4 -3.6(5) 2_554 .
B1 O2 N2 C2 172.4(5) 2_554 .
B1 O3 N3 Co4 -2.4(5) . .
B1 O3 N3 C3 169.2(4) . .
B1 C4 C5 C6 178.7(4) . .
